data_7057973
loop_
_publ_author_name
'Ishida, Hideaki'
'Handa, Makoto'
'Hiromitsu, Ichiro'
'Ujiie, Seiji'
'Yoshioka, Daisuke'
'Mitsuhashi, Ryoji'
'Mikuriya, Masahiro'

_publ_section_title
;
 Magnetic and liquid-crystalline properties of chlorido- and
 cyanato-bridged chain complexes of mixed-valent dinuclear
 ruthenium(ii,iii) 3,4,5-trialkoxybenzoates
;
_journal_issue 3
_journal_name_full 'New Journal of Chemistry'
_journal_page_first 1134
_journal_paper_doi 10.1039/C8NJ03436B
_journal_volume 43
_journal_year 2019
_chemical_formula_sum 'C88 H144 Cl O22 Ru2'
_chemical_formula_weight 1791.61
_space_group_crystal_system triclinic
_space_group_IT_number 2
_space_group_name_Hall '-P 1'
_space_group_name_H-M_alt 'P -1'
_symmetry_space_group_name_Hall '-P 1'
_symmetry_space_group_name_H-M 'P -1'
_atom_sites_solution_hydrogens geom
_audit_creation_method SHELXL-2014/7
_audit_update_record
;
2018-11-09 deposited with the CCDC.
2018-11-16 downloaded from the CCDC.
;
_cell_angle_alpha 88.021(6)
_cell_angle_beta 82.866(5)
_cell_angle_gamma 89.247(5)
_cell_formula_units_Z 2
_cell_length_a 13.039(7)
_cell_length_b 17.796(9)
_cell_length_c 19.949(10)
_cell_measurement_reflns_used 706
_cell_measurement_temperature 90(2)
_cell_measurement_theta_max 16.8355
_cell_measurement_theta_min 2.2903
_cell_volume 4590(4)
_computing_cell_refinement 'SAINT V8.35A (Bruker AXS Inc., 2015)'
_computing_data_collection 'APEX3 (Bruker AXS)'
_computing_data_reduction 'SAINT V8.35A (Bruker AXS Inc., 2015)'
_computing_structure_refinement 'SHELXL-2014/7 (Sheldrick, 2014)'
_computing_structure_solution 'XT, VERSION 2014/4'
_diffrn_ambient_temperature 90(2)
_diffrn_detector_area_resol_mean 8.3660
_diffrn_measured_fraction_theta_full 0.978
_diffrn_measured_fraction_theta_max 0.886
_diffrn_measurement_device_type 'CCD area detector'
_diffrn_measurement_method 'phi and omega scans'
_diffrn_radiation_type MoK\a
_diffrn_radiation_wavelength 0.71073
_diffrn_reflns_av_R_equivalents 0.1480
_diffrn_reflns_av_unetI/netI 0.4401
_diffrn_reflns_Laue_measured_fraction_full 0.978
_diffrn_reflns_Laue_measured_fraction_max 0.886
_diffrn_reflns_limit_h_max 17
_diffrn_reflns_limit_h_min -17
_diffrn_reflns_limit_k_max 21
_diffrn_reflns_limit_k_min -23
_diffrn_reflns_limit_l_max 19
_diffrn_reflns_limit_l_min -25
_diffrn_reflns_number 26309
_diffrn_reflns_point_group_measured_fraction_full 0.978
_diffrn_reflns_point_group_measured_fraction_max 0.886
_diffrn_reflns_theta_full 25.242
_diffrn_reflns_theta_max 28.670
_diffrn_reflns_theta_min 1.514
_diffrn_source 'sealed tube'
_exptl_absorpt_coefficient_mu 0.426
_exptl_absorpt_correction_T_max 0.98
_exptl_absorpt_correction_T_min 0.77
_exptl_absorpt_correction_type multi-scan
_exptl_absorpt_process_details
;
SADABS-2014/5 - Bruker AXS area detector scaling and absorption correction
;
_exptl_crystal_colour reddish-brown
_exptl_crystal_density_diffrn 1.296
_exptl_crystal_description needle
_exptl_crystal_F_000 1906
_exptl_crystal_size_max 0.270
_exptl_crystal_size_mid 0.070
_exptl_crystal_size_min 0.050
_refine_diff_density_max 1.152
_refine_diff_density_min -0.994
_refine_diff_density_rms 0.109
_refine_ls_extinction_method none
_refine_ls_goodness_of_fit_ref 0.942
_refine_ls_hydrogen_treatment constr
_refine_ls_matrix_type full
_refine_ls_number_parameters 1014
_refine_ls_number_reflns 20935
_refine_ls_number_restraints 0
_refine_ls_restrained_S_all 0.942
_refine_ls_R_factor_all 0.3378
_refine_ls_R_factor_gt 0.1131
_refine_ls_shift/su_max 0.000
_refine_ls_shift/su_mean 0.000
_refine_ls_structure_factor_coef Fsqd
_refine_ls_weighting_details 'w=1/[\s^2^(Fo^2^)+(0.0854P)^2^] where P=(Fo^2^+2Fc^2^)/3'
_refine_ls_weighting_scheme calc
_refine_ls_wR_factor_gt 0.1902
_refine_ls_wR_factor_ref 0.2805
_reflns_Friedel_coverage 0.000
_reflns_number_gt 5985
_reflns_number_total 20935
_reflns_threshold_expression 'I > 2\s(I)'
_cod_data_source_file c8nj03436b1.cif
_cod_data_source_block Ru3C5Clm_0m
_cod_depositor_comments
;
The following automatic conversions were performed:

'_exptl_absorpt_correction_type' value 'Multi-Scan' changed to
'multi-scan' according to
/home/data/users/saulius/crontab/automatic-downloads/rss-feeds/RSC/lib/dictionaries/cif_core.dic
dictionary named 'cif_core.dic' version 2.4.2 from 2011-04-26.

Automatic conversion script
Id: cif_fix_values 4973 2017-02-22 13:04:09Z antanas 

 Adding full bibliography for 7057973--7057974.cif.
;
_cod_database_code 7057973
_shelx_shelxl_version_number 2014/7
_shelx_space_group_comment
;
The symmetry employed for this shelxl refinement is uniquely defined
by the following loop, which should always be used as a source of
symmetry information in preference to the above space-group names.
They are only intended as comments.
;
_shelx_estimated_absorpt_t_min 0.894
_shelx_estimated_absorpt_t_max 0.979
_exptl_absorpt_special_details
;
;

loop_
_space_group_symop_operation_xyz
'x, y, z'
'-x, -y, -z'

loop_
_atom_site_label
_atom_site_type_symbol
_atom_site_fract_x
_atom_site_fract_y
_atom_site_fract_z
_atom_site_U_iso_or_equiv
_atom_site_adp_type
_atom_site_occupancy
_atom_site_site_symmetry_order
_atom_site_calc_flag
_atom_site_refinement_flags_posn
_atom_site_refinement_flags_adp
Ru1 Ru 0.92094(7) 0.47271(6) 0.51223(5) 0.0384(3) Uani 1 1 d . .
Ru2 Ru 0.57841(7) 0.47457(6) 0.50789(5) 0.0385(3) Uani 1 1 d . .
Cl1 Cl 0.7452(2) 0.40903(17) 0.53611(14) 0.0444(8) Uani 1 1 d . .
O1 O 0.8552(5) 0.5753(4) 0.5111(3) 0.043(2) Uani 1 1 d . .
O2 O 1.0094(6) 0.6287(4) 0.4885(4) 0.045(2) Uani 1 1 d . .
O3 O 0.6031(15) 0.7894(13) 0.4839(7) 0.181(11) Uani 1 1 d . .
O4 O 0.7056(12) 0.9138(8) 0.5260(11) 0.235(12) Uani 1 1 d . .
O5 O 0.909(4) 0.9038(13) 0.5259(11) 0.44(3) Uani 1 1 d . .
O6 O 0.9121(5) 0.4664(4) 0.4131(3) 0.039(2) Uani 1 1 d . .
O7 O 1.0667(5) 0.5198(4) 0.3879(3) 0.045(2) Uani 1 1 d . .
O8 O 0.7708(7) 0.4439(5) 0.1929(4) 0.067(3) Uani 1 1 d . .
O9 O 0.9253(7) 0.4810(6) 0.0990(4) 0.065(3) Uani 1 1 d . .
O10 O 1.1053(7) 0.5288(5) 0.1289(4) 0.059(3) Uani 1 1 d . .
O11 O 0.5549(6) 0.3937(4) 0.4445(4) 0.042(2) Uani 1 1 d . .
O12 O 0.4018(6) 0.4431(4) 0.4295(4) 0.045(2) Uani 1 1 d . .
O13 O 0.5862(7) 0.1782(5) 0.2802(4) 0.067(3) Uani 1 1 d . .
O14 O 0.3975(7) 0.1632(5) 0.2477(6) 0.078(3) Uani 1 1 d . .
O15 O 0.2455(7) 0.2617(5) 0.2850(5) 0.067(3) Uani 1 1 d . .
O16 O 0.5090(6) 0.4144(4) 0.5868(3) 0.043(2) Uani 1 1 d . .
O17 O 0.3548(6) 0.4627(4) 0.5710(4) 0.040(2) Uani 1 1 d . .
O18 O 0.4399(7) 0.2875(5) 0.8203(4) 0.066(3) Uani 1 1 d . .
O19 O 0.2341(7) 0.2650(5) 0.8372(4) 0.063(3) Uani 1 1 d . .
O20 O 0.1168(6) 0.3039(5) 0.7423(4) 0.054(2) Uani 1 1 d . .
O21 O 0.788(2) 0.3134(12) 0.3921(10) 0.320(15) Uani 1 1 d . .
O22 O 0.6876(9) 0.4520(9) 0.6984(6) 0.151(6) Uani 1 1 d . .
C1 C 0.9119(10) 0.6332(7) 0.5018(5) 0.039(3) Uani 1 1 d . .
C2 C 0.8600(10) 0.7066(8) 0.5031(6) 0.053(4) Uani 1 1 d . .
C3 C 0.7585(12) 0.7122(9) 0.4941(7) 0.067(4) Uani 1 1 d . .
H3 H 0.7238 0.6681 0.4842 0.080 Uiso 1 1 calc R U
C4 C 0.7020(18) 0.7806(12) 0.4988(9) 0.095(7) Uani 1 1 d . .
C5 C 0.7459(19) 0.8374(16) 0.5145(15) 0.171(15) Uani 1 1 d . .
C6 C 0.850(2) 0.8332(10) 0.5231(13) 0.149(11) Uani 1 1 d . .
C7 C 0.9111(13) 0.7689(9) 0.5194(8) 0.092(6) Uani 1 1 d . .
H7 H 0.9814 0.7681 0.5273 0.110 Uiso 1 1 calc R U
C8 C 0.5669(19) 0.776(2) 0.4401(16) 0.26(2) Uani 1 1 d . .
H8A H 0.5787 0.7218 0.4333 0.308 Uiso 1 1 calc R U
H8B H 0.6068 0.8028 0.4011 0.308 Uiso 1 1 calc R U
C9 C 0.4556(15) 0.7911(9) 0.4338(9) 0.104(6) Uani 1 1 d . .
H9A H 0.4258 0.7436 0.4210 0.125 Uiso 1 1 calc R U
H9B H 0.4526 0.8275 0.3954 0.125 Uiso 1 1 calc R U
C10 C 0.3860(15) 0.8201(13) 0.4925(9) 0.138(9) Uani 1 1 d . .
H10A H 0.4091 0.8711 0.5017 0.166 Uiso 1 1 calc R U
H10B H 0.3943 0.7874 0.5327 0.166 Uiso 1 1 calc R U
C11 C 0.2718(16) 0.8243(19) 0.4841(12) 0.240(17) Uani 1 1 d . .
H11A H 0.2615 0.8643 0.4497 0.288 Uiso 1 1 calc R U
H11B H 0.2516 0.7761 0.4665 0.288 Uiso 1 1 calc R U
C12 C 0.205(2) 0.839(3) 0.5430(14) 0.49(5) Uani 1 1 d . .
H12A H 0.1635 0.7944 0.5567 0.739 Uiso 1 1 calc R U
H12B H 0.1601 0.8816 0.5344 0.739 Uiso 1 1 calc R U
H12C H 0.2464 0.8508 0.5792 0.739 Uiso 1 1 calc R U
C13 C 0.6299(19) 0.9252(11) 0.5776(10) 0.135(8) Uani 1 1 d . .
H13A H 0.5672 0.9033 0.5631 0.162 Uiso 1 1 calc R U
H13B H 0.6483 0.8921 0.6153 0.162 Uiso 1 1 calc R U
C14 C 0.602(5) 0.9819(18) 0.603(3) 0.84(10) Uani 1 1 d . .
H14A H 0.5885 1.0146 0.5637 1.006 Uiso 1 1 calc R U
H14B H 0.6657 1.0015 0.6176 1.006 Uiso 1 1 calc R U
C15 C 0.524(2) 1.0056(11) 0.6548(12) 0.190(13) Uani 1 1 d . .
H15A H 0.5139 0.9568 0.6801 0.228 Uiso 1 1 calc R U
H15B H 0.4651 1.0081 0.6276 0.228 Uiso 1 1 calc R U
C16 C 0.477(4) 1.057(2) 0.7118(19) 0.44(4) Uani 1 1 d . .
H16A H 0.5345 1.0886 0.7216 0.523 Uiso 1 1 calc R U
H16B H 0.4280 1.0906 0.6913 0.523 Uiso 1 1 calc R U
C17 C 0.434(2) 1.0374(18) 0.7649(16) 0.248(16) Uiso 1 1 d . .
H17A H 0.4582 1.0673 0.8001 0.372 Uiso 1 1 calc R U
H17B H 0.4487 0.9841 0.7736 0.372 Uiso 1 1 calc R U
H17C H 0.3594 1.0449 0.7651 0.372 Uiso 1 1 calc R U
C18 C 0.9238(18) 0.8970(13) 0.5725(12) 0.127(9) Uiso 1 1 d . .
H18A H 0.9963 0.8789 0.5687 0.153 Uiso 1 1 calc R U
H18B H 0.8813 0.8535 0.5907 0.153 Uiso 1 1 calc R U
C19 C 0.912(4) 0.967(3) 0.647(3) 0.46(3) Uiso 1 1 d . .
H19A H 0.8573 1.0059 0.6438 0.550 Uiso 1 1 calc R U
H19B H 0.9057 0.9422 0.6919 0.550 Uiso 1 1 calc R U
C20 C 1.041(2) 1.0012(10) 0.6177(19) 0.262(18) Uani 1 1 d . .
H20A H 1.0923 0.9635 0.6302 0.315 Uiso 1 1 calc R U
H20B H 1.0494 1.0074 0.5679 0.315 Uiso 1 1 calc R U
C21 C 1.0620(15) 1.0787(12) 0.6496(12) 0.145(9) Uani 1 1 d . .
H21A H 1.0386 1.1193 0.6196 0.174 Uiso 1 1 calc R U
H21B H 1.0173 1.0813 0.6934 0.174 Uiso 1 1 calc R U
C22 C 1.1658(14) 1.0959(9) 0.6614(9) 0.106(6) Uani 1 1 d . .
H22A H 1.1712 1.1499 0.6681 0.159 Uiso 1 1 calc R U
H22B H 1.2143 1.0817 0.6222 0.159 Uiso 1 1 calc R U
H22C H 1.1826 1.0677 0.7017 0.159 Uiso 1 1 calc R U
C23 C 0.9849(9) 0.4916(7) 0.3705(5) 0.042(3) Uani 1 1 d . .
C24 C 0.9706(9) 0.4890(7) 0.2985(5) 0.042(3) Uani 1 1 d . .
C25 C 0.8763(9) 0.4655(7) 0.2812(6) 0.048(3) Uani 1 1 d . .
H25 H 0.8232 0.4497 0.3156 0.057 Uiso 1 1 calc R U
C26 C 0.8600(10) 0.4651(7) 0.2153(6) 0.049(3) Uani 1 1 d . .
C27 C 0.9393(10) 0.4879(7) 0.1651(6) 0.051(3) Uani 1 1 d . .
C28 C 1.0318(9) 0.5097(7) 0.1823(6) 0.050(3) Uani 1 1 d . .
C29 C 1.0512(9) 0.5136(6) 0.2496(6) 0.048(3) Uani 1 1 d . .
H29 H 1.1146 0.5317 0.2613 0.058 Uiso 1 1 calc R U
C30 C 0.6838(9) 0.4304(8) 0.2433(6) 0.063(4) Uani 1 1 d . .
H30A H 0.6687 0.4757 0.2704 0.075 Uiso 1 1 calc R U
H30B H 0.6995 0.3882 0.2742 0.075 Uiso 1 1 calc R U
C31 C 0.5925(12) 0.4118(10) 0.2088(7) 0.088(5) Uani 1 1 d . .
H31A H 0.6125 0.3724 0.1756 0.106 Uiso 1 1 calc R U
H31B H 0.5371 0.3913 0.2427 0.106 Uiso 1 1 calc R U
C32 C 0.5532(14) 0.4772(11) 0.1743(9) 0.103(6) Uani 1 1 d . .
H32A H 0.6112 0.5028 0.1462 0.123 Uiso 1 1 calc R U
H32B H 0.5222 0.5129 0.2082 0.123 Uiso 1 1 calc R U
C33 C 0.4686(14) 0.4548(13) 0.1276(11) 0.153(9) Uani 1 1 d . .
H33A H 0.4475 0.5002 0.1026 0.184 Uiso 1 1 calc R U
H33B H 0.4996 0.4186 0.0940 0.184 Uiso 1 1 calc R U
C34 C 0.3732(13) 0.4196(12) 0.1684(10) 0.144(9) Uani 1 1 d . .
H34A H 0.3175 0.4172 0.1398 0.215 Uiso 1 1 calc R U
H34B H 0.3506 0.4504 0.2074 0.215 Uiso 1 1 calc R U
H34C H 0.3903 0.3688 0.1841 0.215 Uiso 1 1 calc R U
C35 C 0.9072(12) 0.5505(11) 0.0614(8) 0.095(6) Uani 1 1 d . .
H35A H 0.9419 0.5926 0.0803 0.114 Uiso 1 1 calc R U
H35B H 0.9369 0.5459 0.0135 0.114 Uiso 1 1 calc R U
C36 C 0.7982(15) 0.5659(11) 0.0652(10) 0.113(7) Uani 1 1 d . .
H36A H 0.7712 0.5783 0.1121 0.136 Uiso 1 1 calc R U
H36B H 0.7625 0.5201 0.0537 0.136 Uiso 1 1 calc R U
C37 C 0.7744(13) 0.6293(11) 0.0186(9) 0.104(6) Uani 1 1 d . .
H37A H 0.8059 0.6190 -0.0280 0.125 Uiso 1 1 calc R U
H37B H 0.8043 0.6763 0.0325 0.125 Uiso 1 1 calc R U
C38 C 0.6545(14) 0.6392(14) 0.0200(10) 0.136(8) Uani 1 1 d . .
H38A H 0.6214 0.6462 0.0668 0.163 Uiso 1 1 calc R U
H38B H 0.6245 0.5944 0.0021 0.163 Uiso 1 1 calc R U
C39 C 0.6368(14) 0.7108(12) -0.0257(10) 0.135(8) Uani 1 1 d . .
H39A H 0.5625 0.7200 -0.0253 0.203 Uiso 1 1 calc R U
H39B H 0.6684 0.7026 -0.0721 0.203 Uiso 1 1 calc R U
H39C H 0.6686 0.7544 -0.0081 0.203 Uiso 1 1 calc R U
C40 C 1.1893(11) 0.5701(9) 0.1423(7) 0.089(6) Uani 1 1 d . .
H40A H 1.2284 0.5419 0.1746 0.106 Uiso 1 1 calc R U
H40B H 1.1661 0.6186 0.1619 0.106 Uiso 1 1 calc R U
C41 C 1.2581(14) 0.5834(12) 0.0736(8) 0.124(8) Uani 1 1 d . .
H41A H 1.3245 0.6053 0.0821 0.148 Uiso 1 1 calc R U
H41B H 1.2736 0.5343 0.0525 0.148 Uiso 1 1 calc R U
C42 C 1.2091(17) 0.6344(10) 0.0252(10) 0.130(8) Uani 1 1 d . .
H42A H 1.1863 0.6817 0.0474 0.156 Uiso 1 1 calc R U
H42B H 1.1478 0.6100 0.0112 0.156 Uiso 1 1 calc R U
C43 C 1.288(2) 0.6517(11) -0.0369(10) 0.174(12) Uani 1 1 d . .
H43A H 1.3574 0.6472 -0.0220 0.209 Uiso 1 1 calc R U
H43B H 1.2825 0.6112 -0.0691 0.209 Uiso 1 1 calc R U
C44 C 1.285(2) 0.7120(11) -0.0688(12) 0.204(15) Uani 1 1 d . .
H44A H 1.3449 0.7157 -0.1033 0.306 Uiso 1 1 calc R U
H44B H 1.2850 0.7535 -0.0379 0.306 Uiso 1 1 calc R U
H44C H 1.2213 0.7147 -0.0907 0.306 Uiso 1 1 calc R U
C45 C 0.4722(10) 0.3938(7) 0.4169(6) 0.043(3) Uani 1 1 d . .
C46 C 0.4542(9) 0.3335(7) 0.3721(5) 0.045(3) Uani 1 1 d . .
C47 C 0.5338(9) 0.2836(7) 0.3504(5) 0.049(3) Uani 1 1 d . .
H47 H 0.6004 0.2866 0.3648 0.059 Uiso 1 1 calc R U
C48 C 0.5101(10) 0.2288(7) 0.3061(6) 0.052(4) Uani 1 1 d . .
C49 C 0.4134(11) 0.2223(8) 0.2847(7) 0.067(4) Uani 1 1 d . .
C50 C 0.3391(10) 0.2723(8) 0.3079(7) 0.057(4) Uani 1 1 d . .
C51 C 0.3566(9) 0.3271(7) 0.3502(6) 0.043(3) Uani 1 1 d . .
H51 H 0.3028 0.3614 0.3652 0.052 Uiso 1 1 calc R U
C52 C 0.6892(10) 0.1872(8) 0.2949(7) 0.066(4) Uani 1 1 d . .
H52A H 0.6909 0.1849 0.3444 0.079 Uiso 1 1 calc R U
H52B H 0.7161 0.2367 0.2769 0.079 Uiso 1 1 calc R U
C53 C 0.7545(11) 0.1251(8) 0.2624(7) 0.070(4) Uani 1 1 d . .
H53A H 0.7257 0.0764 0.2807 0.084 Uiso 1 1 calc R U
H53B H 0.8251 0.1288 0.2753 0.084 Uiso 1 1 calc R U
C54 C 0.7623(11) 0.1252(8) 0.1853(7) 0.068(4) Uani 1 1 d . .
H54A H 0.6922 0.1182 0.1723 0.081 Uiso 1 1 calc R U
H54B H 0.7871 0.1750 0.1670 0.081 Uiso 1 1 calc R U
C55 C 0.8315(11) 0.0666(8) 0.1537(7) 0.075(5) Uani 1 1 d . .
H55A H 0.8033 0.0166 0.1686 0.090 Uiso 1 1 calc R U
H55B H 0.9001 0.0706 0.1696 0.090 Uiso 1 1 calc R U
C56 C 0.8449(12) 0.0719(8) 0.0784(8) 0.100(6) Uani 1 1 d . .
H56A H 0.8949 0.0337 0.0606 0.150 Uiso 1 1 calc R U
H56B H 0.8703 0.1220 0.0631 0.150 Uiso 1 1 calc R U
H56C H 0.7784 0.0635 0.0619 0.150 Uiso 1 1 calc R U
C57 C 0.4019(15) 0.1807(10) 0.1774(8) 0.108(7) Uani 1 1 d . .
H57A H 0.4740 0.1912 0.1576 0.130 Uiso 1 1 calc R U
H57B H 0.3587 0.2256 0.1696 0.130 Uiso 1 1 calc R U
C58 C 0.3603(18) 0.1107(12) 0.1443(11) 0.157(10) Uani 1 1 d . .
H58A H 0.4036 0.0661 0.1527 0.189 Uiso 1 1 calc R U
H58B H 0.3640 0.1198 0.0948 0.189 Uiso 1 1 calc R U
C59 C 0.241(2) 0.0949(17) 0.1761(18) 0.26(2) Uani 1 1 d . .
H59A H 0.2414 0.0872 0.2255 0.318 Uiso 1 1 calc R U
H59B H 0.2022 0.1423 0.1696 0.318 Uiso 1 1 calc R U
C60 C 0.178(3) 0.0338(19) 0.155(2) 0.30(2) Uani 1 1 d . .
H60A H 0.2147 -0.0152 0.1559 0.361 Uiso 1 1 calc R U
H60B H 0.1107 0.0299 0.1835 0.361 Uiso 1 1 calc R U
C61 C 0.164(3) 0.0563(16) 0.0871(12) 0.24(2) Uani 1 1 d . .
H61A H 0.1566 0.0116 0.0608 0.360 Uiso 1 1 calc R U
H61B H 0.2247 0.0847 0.0666 0.360 Uiso 1 1 calc R U
H61C H 0.1022 0.0880 0.0875 0.360 Uiso 1 1 calc R U
C62 C 0.1635(9) 0.3132(8) 0.3030(7) 0.071(5) Uani 1 1 d . .
H62A H 0.1841 0.3646 0.2866 0.085 Uiso 1 1 calc R U
H62B H 0.1470 0.3135 0.3528 0.085 Uiso 1 1 calc R U
C63 C 0.0713(11) 0.2895(9) 0.2719(8) 0.086(5) Uani 1 1 d . .
H63A H 0.0107 0.3198 0.2901 0.103 Uiso 1 1 calc R U
H63B H 0.0566 0.2361 0.2847 0.103 Uiso 1 1 calc R U
C64 C 0.0861(11) 0.2985(8) 0.1962(8) 0.081(5) Uani 1 1 d . .
H64A H 0.1513 0.2733 0.1779 0.097 Uiso 1 1 calc R U
H64B H 0.0915 0.3526 0.1831 0.097 Uiso 1 1 calc R U
C65 C -0.0058(11) 0.2640(9) 0.1656(8) 0.086(5) Uani 1 1 d . .
H65A H -0.0109 0.2099 0.1789 0.103 Uiso 1 1 calc R U
H65B H -0.0709 0.2889 0.1845 0.103 Uiso 1 1 calc R U
C66 C 0.0063(12) 0.2726(9) 0.0875(9) 0.108(6) Uani 1 1 d . .
H66A H -0.0473 0.2435 0.0700 0.162 Uiso 1 1 calc R U
H66B H 0.0746 0.2540 0.0689 0.162 Uiso 1 1 calc R U
H66C H -0.0009 0.3258 0.0743 0.162 Uiso 1 1 calc R U
C67 C 0.4110(9) 0.4210(7) 0.6047(6) 0.041(3) Uani 1 1 d . .
C68 C 0.3672(9) 0.3772(6) 0.6658(6) 0.042(3) Uani 1 1 d . .
C69 C 0.4298(10) 0.3501(7) 0.7118(6) 0.048(3) Uani 1 1 d . .
H69 H 0.5027 0.3554 0.7033 0.058 Uiso 1 1 calc R U
C70 C 0.3846(10) 0.3151(8) 0.7702(7) 0.057(4) Uani 1 1 d . .
C71 C 0.2799(10) 0.3003(8) 0.7796(7) 0.057(4) Uani 1 1 d . .
C72 C 0.2183(9) 0.3232(7) 0.7317(6) 0.050(4) Uani 1 1 d . .
C73 C 0.2603(9) 0.3656(6) 0.6729(6) 0.043(3) Uani 1 1 d . .
H73 H 0.2183 0.3848 0.6405 0.052 Uiso 1 1 calc R U
C74 C 0.5463(10) 0.2884(9) 0.8073(7) 0.082(5) Uani 1 1 d . .
H74A H 0.5712 0.3407 0.8000 0.098 Uiso 1 1 calc R U
H74B H 0.5699 0.2599 0.7663 0.098 Uiso 1 1 calc R U
C75 C 0.5872(12) 0.2518(10) 0.8686(8) 0.095(6) Uani 1 1 d . .
H75A H 0.6636 0.2545 0.8619 0.114 Uiso 1 1 calc R U
H75B H 0.5624 0.2814 0.9086 0.114 Uiso 1 1 calc R U
C76 C 0.5572(14) 0.1723(11) 0.8832(9) 0.108(6) Uani 1 1 d . .
H76A H 0.5822 0.1425 0.8434 0.130 Uiso 1 1 calc R U
H76B H 0.4808 0.1694 0.8901 0.130 Uiso 1 1 calc R U
C77 C 0.5994(16) 0.1364(15) 0.9456(12) 0.179(13) Uani 1 1 d . .
H77A H 0.6718 0.1207 0.9315 0.215 Uiso 1 1 calc R U
H77B H 0.6016 0.1763 0.9788 0.215 Uiso 1 1 calc R U
C78 C 0.553(2) 0.081(2) 0.9760(15) 0.30(2) Uani 1 1 d . .
H78A H 0.6040 0.0419 0.9846 0.451 Uiso 1 1 calc R U
H78B H 0.5040 0.0613 0.9480 0.451 Uiso 1 1 calc R U
H78C H 0.5165 0.0971 1.0190 0.451 Uiso 1 1 calc R U
C79 C 0.2436(10) 0.1876(8) 0.8370(7) 0.073(5) Uani 1 1 d . .
H79A H 0.3177 0.1732 0.8303 0.088 Uiso 1 1 calc R U
H79B H 0.2105 0.1681 0.7991 0.088 Uiso 1 1 calc R U
C80 C 0.1926(12) 0.1533(9) 0.9036(7) 0.084(5) Uani 1 1 d . .
H80A H 0.2014 0.0980 0.9030 0.100 Uiso 1 1 calc R U
H80B H 0.2279 0.1717 0.9410 0.100 Uiso 1 1 calc R U
C81 C 0.0814(14) 0.1718(10) 0.9167(8) 0.104(7) Uani 1 1 d . .
H81A H 0.0551 0.1527 0.9627 0.124 Uiso 1 1 calc R U
H81B H 0.0734 0.2272 0.9161 0.124 Uiso 1 1 calc R U
C82 C 0.0170(13) 0.1417(9) 0.8691(8) 0.090(5) Uani 1 1 d . .
H82A H 0.0246 0.0863 0.8690 0.108 Uiso 1 1 calc R U
H82B H 0.0412 0.1617 0.8230 0.108 Uiso 1 1 calc R U
C83 C -0.0986(12) 0.1626(10) 0.8873(8) 0.107(6) Uani 1 1 d . .
H83A H -0.1402 0.1357 0.8584 0.161 Uiso 1 1 calc R U
H83B H -0.1081 0.2169 0.8803 0.161 Uiso 1 1 calc R U
H83C H -0.1207 0.1485 0.9348 0.161 Uiso 1 1 calc R U
C84 C 0.0569(8) 0.3086(7) 0.6881(6) 0.048(3) Uani 1 1 d . .
H84A H 0.0917 0.2813 0.6491 0.058 Uiso 1 1 calc R U
H84B H 0.0476 0.3618 0.6737 0.058 Uiso 1 1 calc R U
C85 C -0.0458(9) 0.2739(8) 0.7125(6) 0.058(4) Uani 1 1 d . .
H85A H -0.0356 0.2199 0.7237 0.070 Uiso 1 1 calc R U
H85B H -0.0762 0.2984 0.7542 0.070 Uiso 1 1 calc R U
C86 C -0.1187(10) 0.2817(9) 0.6609(7) 0.075(5) Uani 1 1 d . .
H86A H -0.0910 0.2533 0.6207 0.091 Uiso 1 1 calc R U
H86B H -0.1237 0.3353 0.6466 0.091 Uiso 1 1 calc R U
C87 C -0.2254(10) 0.2533(10) 0.6870(8) 0.086(5) Uani 1 1 d . .
H87A H -0.2518 0.2813 0.7278 0.104 Uiso 1 1 calc R U
H87B H -0.2719 0.2647 0.6523 0.104 Uiso 1 1 calc R U
C88 C -0.2307(11) 0.1708(10) 0.7047(9) 0.113(7) Uani 1 1 d . .
H88A H -0.3007 0.1529 0.7018 0.170 Uiso 1 1 calc R U
H88B H -0.2137 0.1620 0.7508 0.170 Uiso 1 1 calc R U
H88C H -0.1812 0.1437 0.6730 0.170 Uiso 1 1 calc R U

loop_
_atom_site_aniso_label
_atom_site_aniso_U_11
_atom_site_aniso_U_22
_atom_site_aniso_U_33
_atom_site_aniso_U_23
_atom_site_aniso_U_13
_atom_site_aniso_U_12
Ru1 0.0316(6) 0.0509(7) 0.0312(6) -0.0055(5) 0.0039(4) -0.0092(5)
Ru2 0.0316(6) 0.0491(7) 0.0333(6) -0.0085(5) 0.0045(4) -0.0101(5)
Cl1 0.0368(17) 0.053(2) 0.0413(18) 0.0033(15) 0.0045(13) -0.0053(15)
O1 0.038(5) 0.057(6) 0.031(5) 0.013(4) -0.002(4) -0.015(4)
O2 0.034(5) 0.061(6) 0.036(5) 0.006(4) 0.004(4) -0.008(4)
O3 0.128(15) 0.33(3) 0.069(10) 0.049(12) 0.019(9) 0.146(18)
O4 0.187(16) 0.090(11) 0.37(3) 0.118(13) 0.173(17) 0.085(11)
O5 0.97(9) 0.15(2) 0.126(19) 0.020(16) 0.13(3) 0.18(3)
O6 0.031(5) 0.055(5) 0.028(4) -0.002(4) 0.002(3) -0.010(4)
O7 0.028(5) 0.074(6) 0.034(5) 0.000(4) -0.002(4) -0.014(4)
O8 0.051(6) 0.103(8) 0.047(6) -0.003(5) -0.009(5) -0.021(5)
O9 0.068(7) 0.099(8) 0.028(5) 0.002(5) -0.005(4) -0.005(6)
O10 0.057(6) 0.079(7) 0.038(5) -0.008(5) 0.009(4) -0.011(5)
O11 0.046(5) 0.043(5) 0.036(5) -0.006(4) 0.003(4) -0.006(4)
O12 0.041(5) 0.053(6) 0.040(5) -0.004(4) -0.001(4) -0.002(4)
O13 0.053(6) 0.076(7) 0.076(7) -0.032(5) -0.009(5) -0.005(5)
O14 0.053(6) 0.087(8) 0.098(8) -0.041(7) -0.017(6) -0.001(5)
O15 0.042(6) 0.077(7) 0.089(7) -0.038(5) -0.022(5) -0.003(5)
O16 0.038(5) 0.053(5) 0.035(5) -0.005(4) 0.017(4) -0.016(4)
O17 0.033(5) 0.051(5) 0.033(5) -0.001(4) 0.014(4) -0.009(4)
O18 0.041(6) 0.107(8) 0.047(6) 0.015(5) 0.006(5) -0.005(5)
O19 0.068(7) 0.057(6) 0.055(6) 0.000(5) 0.027(5) -0.018(5)
O20 0.037(5) 0.075(6) 0.049(6) -0.004(5) 0.007(4) -0.014(4)
O21 0.56(4) 0.24(2) 0.163(18) -0.069(16) -0.02(2) -0.18(2)
O22 0.092(10) 0.274(18) 0.090(9) -0.013(10) -0.016(7) -0.048(10)
C1 0.051(8) 0.045(8) 0.020(6) -0.008(6) 0.003(5) -0.009(7)
C2 0.042(9) 0.045(9) 0.066(9) 0.001(7) 0.014(7) -0.001(7)
C3 0.068(11) 0.066(11) 0.061(10) 0.013(8) 0.009(8) -0.002(9)
C4 0.109(19) 0.080(16) 0.085(13) 0.040(12) 0.015(12) -0.013(14)
C5 0.086(18) 0.13(2) 0.25(3) 0.09(2) 0.12(2) 0.046(16)
C6 0.16(2) 0.027(12) 0.24(3) -0.005(14) 0.04(2) -0.017(13)
C7 0.087(13) 0.046(11) 0.129(15) -0.005(10) 0.043(11) -0.011(10)
C8 0.10(2) 0.38(4) 0.29(4) -0.27(4) 0.09(2) -0.15(3)
C9 0.130(18) 0.062(12) 0.120(16) 0.023(11) -0.018(14) -0.009(12)
C10 0.096(17) 0.22(3) 0.094(15) -0.020(15) -0.008(12) 0.057(16)
C11 0.078(18) 0.49(5) 0.15(2) -0.05(3) 0.000(16) 0.11(2)
C12 0.17(3) 1.19(14) 0.11(2) 0.01(5) 0.00(2) 0.27(6)
C13 0.17(2) 0.117(19) 0.106(16) -0.020(13) 0.034(15) -0.009(16)
C14 1.08(15) 0.12(3) 1.02(14) 0.12(5) 0.97(13) 0.18(5)
C15 0.36(4) 0.081(16) 0.12(2) 0.016(14) 0.01(2) -0.02(2)
C16 0.64(9) 0.41(6) 0.22(4) -0.06(4) 0.17(5) -0.38(6)
C20 0.23(3) 0.021(12) 0.55(6) -0.01(2) -0.08(4) 0.002(16)
C21 0.092(16) 0.14(2) 0.22(3) 0.013(17) -0.073(16) -0.014(14)
C22 0.115(16) 0.074(13) 0.139(17) -0.017(11) -0.050(13) 0.014(11)
C23 0.041(8) 0.056(9) 0.027(7) -0.003(6) 0.007(6) -0.005(6)
C24 0.040(8) 0.060(9) 0.025(6) -0.006(6) 0.003(5) 0.002(6)
C25 0.048(8) 0.059(9) 0.034(7) -0.011(6) 0.009(6) -0.010(7)
C26 0.057(9) 0.057(9) 0.032(7) 0.001(6) -0.005(6) -0.015(7)
C27 0.061(9) 0.064(10) 0.030(7) -0.003(6) -0.013(6) -0.004(7)
C28 0.036(8) 0.070(10) 0.043(8) -0.006(7) -0.002(6) 0.007(7)
C29 0.050(8) 0.046(8) 0.044(8) -0.006(6) 0.009(6) 0.006(6)
C30 0.045(9) 0.100(12) 0.045(8) 0.008(8) -0.013(7) -0.019(8)
C31 0.065(11) 0.147(17) 0.048(10) 0.011(10) 0.008(8) -0.027(11)
C32 0.103(15) 0.131(17) 0.075(13) 0.011(12) -0.017(11) -0.044(13)
C33 0.069(14) 0.24(3) 0.15(2) 0.021(18) -0.031(13) -0.058(15)
C34 0.088(15) 0.21(2) 0.135(18) 0.043(16) -0.038(13) -0.071(15)
C35 0.054(11) 0.156(19) 0.076(12) 0.008(12) -0.012(9) -0.016(11)
C36 0.126(19) 0.093(15) 0.113(17) 0.019(12) 0.007(13) 0.008(13)
C37 0.083(14) 0.122(17) 0.113(16) -0.038(13) -0.022(11) -0.018(12)
C38 0.074(15) 0.24(3) 0.093(16) -0.028(17) -0.014(11) 0.026(16)
C39 0.093(16) 0.19(2) 0.132(19) -0.003(17) -0.035(13) -0.004(15)
C40 0.082(12) 0.140(15) 0.044(9) -0.022(9) 0.006(8) -0.065(11)
C41 0.113(17) 0.19(2) 0.063(12) -0.025(13) 0.033(11) -0.083(15)
C42 0.18(2) 0.099(16) 0.091(16) -0.008(12) 0.044(15) -0.011(15)
C43 0.30(3) 0.100(17) 0.090(16) 0.015(13) 0.102(18) -0.005(19)
C44 0.29(3) 0.089(17) 0.19(3) 0.059(17) 0.11(2) 0.048(19)
C45 0.050(9) 0.039(8) 0.036(7) 0.003(6) 0.010(6) -0.007(7)
C46 0.045(8) 0.056(9) 0.032(7) -0.006(6) 0.000(6) -0.005(7)
C47 0.042(8) 0.074(10) 0.031(7) -0.009(7) -0.002(6) -0.001(7)
C48 0.050(9) 0.060(10) 0.043(8) -0.016(7) 0.002(7) 0.001(7)
C49 0.058(10) 0.064(11) 0.084(11) -0.036(9) -0.017(8) -0.005(8)
C50 0.035(8) 0.070(10) 0.066(9) -0.026(8) -0.001(7) -0.016(7)
C51 0.030(7) 0.053(8) 0.049(8) -0.023(6) -0.006(6) -0.004(6)
C52 0.047(9) 0.090(12) 0.064(10) -0.028(8) -0.013(7) 0.007(8)
C53 0.069(10) 0.064(10) 0.073(11) -0.001(8) 0.010(8) 0.001(8)
C54 0.071(10) 0.067(10) 0.063(10) -0.001(8) -0.005(8) -0.006(8)
C55 0.079(11) 0.070(11) 0.069(11) -0.019(8) 0.019(8) -0.002(9)
C56 0.122(15) 0.072(12) 0.093(14) -0.014(10) 0.039(11) -0.001(10)
C57 0.16(2) 0.103(15) 0.063(12) -0.022(11) -0.026(12) 0.013(13)
C58 0.17(2) 0.15(2) 0.16(2) -0.115(17) -0.051(18) -0.007(18)
C59 0.21(3) 0.20(3) 0.43(5) -0.20(3) -0.16(3) -0.03(3)
C60 0.32(5) 0.20(4) 0.38(6) -0.06(4) -0.01(5) -0.11(3)
C61 0.48(6) 0.15(2) 0.09(2) 0.005(19) -0.06(3) 0.02(3)
C62 0.029(8) 0.098(12) 0.090(11) -0.048(9) -0.017(7) -0.003(8)
C63 0.053(10) 0.108(14) 0.103(13) -0.063(11) -0.016(9) -0.020(9)
C64 0.052(10) 0.071(11) 0.128(15) -0.047(10) -0.033(9) 0.005(8)
C65 0.062(11) 0.095(13) 0.105(14) -0.025(10) -0.024(9) -0.014(9)
C66 0.089(14) 0.124(16) 0.125(17) -0.014(13) -0.060(12) -0.030(11)
C67 0.037(8) 0.052(9) 0.033(7) -0.008(6) 0.003(6) -0.002(6)
C68 0.030(7) 0.050(8) 0.043(8) 0.001(6) 0.017(6) -0.013(6)
C69 0.044(8) 0.060(9) 0.038(8) 0.000(7) 0.005(6) -0.007(7)
C70 0.038(8) 0.078(11) 0.056(9) -0.001(8) -0.002(7) -0.010(7)
C71 0.040(8) 0.074(11) 0.055(9) -0.005(8) 0.002(7) -0.005(7)
C72 0.026(7) 0.071(10) 0.047(8) -0.002(7) 0.023(6) -0.015(6)
C73 0.043(8) 0.049(8) 0.036(7) -0.009(6) 0.002(6) -0.002(6)
C74 0.051(10) 0.123(14) 0.065(11) 0.033(10) 0.008(8) -0.006(9)
C75 0.072(12) 0.133(17) 0.078(13) 0.028(12) -0.005(9) -0.008(11)
C76 0.091(14) 0.134(18) 0.095(15) 0.035(13) -0.003(11) 0.009(13)
C77 0.103(18) 0.26(3) 0.16(2) 0.15(2) -0.024(16) 0.014(19)
C78 0.23(4) 0.45(6) 0.20(3) 0.21(4) 0.02(3) -0.01(3)
C79 0.062(10) 0.086(12) 0.067(10) 0.002(9) 0.014(8) -0.030(9)
C80 0.082(12) 0.091(12) 0.074(11) 0.016(9) 0.007(9) -0.034(10)
C81 0.121(16) 0.108(15) 0.074(13) -0.006(10) 0.025(11) -0.062(12)
C82 0.094(14) 0.101(14) 0.080(12) -0.022(10) -0.026(10) 0.001(11)
C83 0.088(14) 0.137(16) 0.086(13) 0.016(11) 0.027(11) 0.005(12)
C84 0.020(7) 0.065(9) 0.057(9) -0.004(7) 0.008(6) -0.005(6)
C85 0.042(8) 0.088(11) 0.042(8) -0.001(7) 0.001(6) -0.002(7)
C86 0.041(9) 0.101(13) 0.080(11) 0.010(9) 0.002(8) 0.003(8)
C87 0.033(8) 0.141(16) 0.086(12) 0.010(11) -0.009(8) -0.026(9)
C88 0.058(11) 0.133(17) 0.145(18) 0.030(14) -0.003(11) -0.045(11)

loop_
_atom_type_symbol
_atom_type_description
_atom_type_scat_dispersion_real
_atom_type_scat_dispersion_imag
_atom_type_scat_source
C C 0.0033 0.0016 'International Tables Vol C Tables 4.2.6.8 and 6.1.1.4'
H H 0.0000 0.0000 'International Tables Vol C Tables 4.2.6.8 and 6.1.1.4'
O O 0.0106 0.0060 'International Tables Vol C Tables 4.2.6.8 and 6.1.1.4'
Cl Cl 0.1484 0.1585 'International Tables Vol C Tables 4.2.6.8 and 6.1.1.4'
Ru Ru -1.2594 0.8363 'International Tables Vol C Tables 4.2.6.8 and 6.1.1.4'

loop_
_geom_angle_atom_site_label_1
_geom_angle_atom_site_label_2
_geom_angle_atom_site_label_3
_geom_angle
_geom_angle_site_symmetry_1
_geom_angle_site_symmetry_3
O6 Ru1 O1 89.7(3) . .
O6 Ru1 O2 89.6(3) . 2_766
O1 Ru1 O2 178.2(3) . 2_766
O6 Ru1 O7 178.6(3) . 2_766
O1 Ru1 O7 90.3(3) . 2_766
O2 Ru1 O7 90.3(3) 2_766 2_766
O6 Ru1 Ru1 89.4(2) . 2_766
O1 Ru1 Ru1 89.1(2) . 2_766
O2 Ru1 Ru1 89.2(2) 2_766 2_766
O7 Ru1 Ru1 89.3(2) 2_766 2_766
O6 Ru1 Cl1 89.1(2) . .
O1 Ru1 Cl1 91.9(2) . .
O2 Ru1 Cl1 89.7(2) 2_766 .
O7 Ru1 Cl1 92.3(2) 2_766 .
Ru1 Ru1 Cl1 178.10(10) 2_766 .
O12 Ru2 O11 178.3(3) 2_666 .
O12 Ru2 O16 88.8(3) 2_666 .
O11 Ru2 O16 91.4(3) . .
O12 Ru2 O17 90.4(3) 2_666 2_666
O11 Ru2 O17 89.4(3) . 2_666
O16 Ru2 O17 178.4(3) . 2_666
O12 Ru2 Ru2 89.2(2) 2_666 2_666
O11 Ru2 Ru2 89.2(3) . 2_666
O16 Ru2 Ru2 88.7(2) . 2_666
O17 Ru2 Ru2 89.9(2) 2_666 2_666
O12 Ru2 Cl1 90.8(3) 2_666 .
O11 Ru2 Cl1 90.8(3) . .
O16 Ru2 Cl1 85.2(2) . .
O17 Ru2 Cl1 96.2(2) 2_666 .
Ru2 Ru2 Cl1 173.96(9) 2_666 .
Ru1 Cl1 Ru2 121.87(13) . .
C1 O1 Ru1 119.7(8) . .
C1 O2 Ru1 119.6(8) . 2_766
C8 O3 C4 132(2) . .
C13 O4 C5 119.1(14) . .
C18 O5 C6 97(3) . .
C23 O6 Ru1 120.0(7) . .
C23 O7 Ru1 118.6(6) . 2_766
C26 O8 C30 116.7(9) . .
C27 O9 C35 116.3(11) . .
C28 O10 C40 117.9(10) . .
C45 O11 Ru2 119.8(8) . .
C45 O12 Ru2 119.9(8) . 2_666
C48 O13 C52 119.0(10) . .
C49 O14 C57 113.8(12) . .
C50 O15 C62 118.9(10) . .
C67 O16 Ru2 120.6(8) . .
C67 O17 Ru2 119.3(7) . 2_666
C70 O18 C74 117.6(10) . .
C71 O19 C79 113.8(9) . .
C72 O20 C84 119.6(9) . .
O2 C1 O1 122.2(11) . .
O2 C1 C2 120.3(11) . .
O1 C1 C2 117.4(11) . .
C3 C2 C7 119.6(15) . .
C3 C2 C1 120.2(14) . .
C7 C2 C1 119.9(14) . .
C2 C3 C4 123.2(17) . .
C2 C3 H3 118.4 . .
C4 C3 H3 118.4 . .
C5 C4 O3 117(2) . .
C5 C4 C3 118(2) . .
O3 C4 C3 124(2) . .
C4 C5 C6 119(2) . .
C4 C5 O4 130(3) . .
C6 C5 O4 111(3) . .
C7 C6 C5 126(2) . .
C7 C6 O5 114(3) . .
C5 C6 O5 119(3) . .
C2 C7 C6 113.4(19) . .
C2 C7 H7 123.3 . .
C6 C7 H7 123.3 . .
O3 C8 C9 124(2) . .
O3 C8 H8A 106.4 . .
C9 C8 H8A 106.4 . .
O3 C8 H8B 106.4 . .
C9 C8 H8B 106.4 . .
H8A C8 H8B 106.5 . .
C8 C9 C10 119.7(18) . .
C8 C9 H9A 107.4 . .
C10 C9 H9A 107.4 . .
C8 C9 H9B 107.4 . .
C10 C9 H9B 107.4 . .
H9A C9 H9B 106.9 . .
C9 C10 C11 115.8(18) . .
C9 C10 H10A 108.3 . .
C11 C10 H10A 108.3 . .
C9 C10 H10B 108.3 . .
C11 C10 H10B 108.3 . .
H10A C10 H10B 107.4 . .
C12 C11 C10 115(2) . .
C12 C11 H11A 108.5 . .
C10 C11 H11A 108.5 . .
C12 C11 H11B 108.5 . .
C10 C11 H11B 108.5 . .
H11A C11 H11B 107.5 . .
C11 C12 H12A 109.5 . .
C11 C12 H12B 109.5 . .
H12A C12 H12B 109.5 . .
C11 C12 H12C 109.5 . .
H12A C12 H12C 109.5 . .
H12B C12 H12C 109.5 . .
C14 C13 O4 129(3) . .
C14 C13 H13A 105.0 . .
O4 C13 H13A 105.0 . .
C14 C13 H13B 105.0 . .
O4 C13 H13B 105.0 . .
H13A C13 H13B 105.9 . .
C13 C14 C15 137(3) . .
C13 C14 H14A 102.8 . .
C15 C14 H14A 102.8 . .
C13 C14 H14B 102.8 . .
C15 C14 H14B 102.8 . .
H14A C14 H14B 105.0 . .
C14 C15 C16 155(4) . .
C14 C15 H15A 97.8 . .
C16 C15 H15A 97.8 . .
C14 C15 H15B 97.8 . .
C16 C15 H15B 97.8 . .
H15A C15 H15B 103.7 . .
C17 C16 C15 127(4) . .
C17 C16 H16A 105.6 . .
C15 C16 H16A 105.6 . .
C17 C16 H16B 105.6 . .
C15 C16 H16B 105.6 . .
H16A C16 H16B 106.1 . .
C16 C17 H17A 109.5 . .
C16 C17 H17B 109.5 . .
H17A C17 H17B 109.5 . .
C16 C17 H17C 109.5 . .
H17A C17 H17C 109.5 . .
H17B C17 H17C 109.5 . .
O5 C18 C19 131(3) . .
O5 C18 H18A 104.6 . .
C19 C18 H18A 104.6 . .
O5 C18 H18B 104.6 . .
C19 C18 H18B 104.6 . .
H18A C18 H18B 105.7 . .
C20 C19 C18 90(3) . .
C20 C19 H19A 113.6 . .
C18 C19 H19A 113.6 . .
C20 C19 H19B 113.6 . .
C18 C19 H19B 113.6 . .
H19A C19 H19B 110.9 . .
C21 C20 C19 112(3) . .
C21 C20 H20A 109.2 . .
C19 C20 H20A 109.2 . .
C21 C20 H20B 109.2 . .
C19 C20 H20B 109.2 . .
H20A C20 H20B 107.9 . .
C22 C21 C20 119(2) . .
C22 C21 H21A 107.6 . .
C20 C21 H21A 107.6 . .
C22 C21 H21B 107.6 . .
C20 C21 H21B 107.6 . .
H21A C21 H21B 107.0 . .
C21 C22 H22A 109.5 . .
C21 C22 H22B 109.5 . .
H22A C22 H22B 109.5 . .
C21 C22 H22C 109.5 . .
H22A C22 H22C 109.5 . .
H22B C22 H22C 109.5 . .
O6 C23 O7 122.8(10) . .
O6 C23 C24 117.0(11) . .
O7 C23 C24 120.2(9) . .
C25 C24 C29 122.1(11) . .
C25 C24 C23 119.0(10) . .
C29 C24 C23 118.8(12) . .
C26 C25 C24 120.1(11) . .
C26 C25 H25 120.0 . .
C24 C25 H25 120.0 . .
C25 C26 O8 124.9(11) . .
C25 C26 C27 119.3(13) . .
O8 C26 C27 115.7(11) . .
C28 C27 O9 120.7(11) . .
C28 C27 C26 120.3(12) . .
O9 C27 C26 118.7(12) . .
C27 C28 O10 115.5(12) . .
C27 C28 C29 122.6(11) . .
O10 C28 C29 122.0(12) . .
C28 C29 C24 115.5(12) . .
C28 C29 H29 122.2 . .
C24 C29 H29 122.2 . .
O8 C30 C31 108.7(10) . .
O8 C30 H30A 109.9 . .
C31 C30 H30A 109.9 . .
O8 C30 H30B 109.9 . .
C31 C30 H30B 109.9 . .
H30A C30 H30B 108.3 . .
C32 C31 C30 111.8(15) . .
C32 C31 H31A 109.3 . .
C30 C31 H31A 109.3 . .
C32 C31 H31B 109.3 . .
C30 C31 H31B 109.3 . .
H31A C31 H31B 107.9 . .
C31 C32 C33 111.6(16) . .
C31 C32 H32A 109.3 . .
C33 C32 H32A 109.3 . .
C31 C32 H32B 109.3 . .
C33 C32 H32B 109.3 . .
H32A C32 H32B 108.0 . .
C34 C33 C32 112.2(17) . .
C34 C33 H33A 109.2 . .
C32 C33 H33A 109.2 . .
C34 C33 H33B 109.2 . .
C32 C33 H33B 109.2 . .
H33A C33 H33B 107.9 . .
C33 C34 H34A 109.5 . .
C33 C34 H34B 109.5 . .
H34A C34 H34B 109.5 . .
C33 C34 H34C 109.5 . .
H34A C34 H34C 109.5 . .
H34B C34 H34C 109.5 . .
C36 C35 O9 110.1(14) . .
C36 C35 H35A 109.6 . .
O9 C35 H35A 109.6 . .
C36 C35 H35B 109.6 . .
O9 C35 H35B 109.6 . .
H35A C35 H35B 108.2 . .
C35 C36 C37 112.3(16) . .
C35 C36 H36A 109.1 . .
C37 C36 H36A 109.1 . .
C35 C36 H36B 109.1 . .
C37 C36 H36B 109.1 . .
H36A C36 H36B 107.9 . .
C36 C37 C38 110.3(17) . .
C36 C37 H37A 109.6 . .
C38 C37 H37A 109.6 . .
C36 C37 H37B 109.6 . .
C38 C37 H37B 109.6 . .
H37A C37 H37B 108.1 . .
C37 C38 C39 106.7(17) . .
C37 C38 H38A 110.4 . .
C39 C38 H38A 110.4 . .
C37 C38 H38B 110.4 . .
C39 C38 H38B 110.4 . .
H38A C38 H38B 108.6 . .
C38 C39 H39A 109.5 . .
C38 C39 H39B 109.5 . .
H39A C39 H39B 109.5 . .
C38 C39 H39C 109.5 . .
H39A C39 H39C 109.5 . .
H39B C39 H39C 109.5 . .
O10 C40 C41 106.6(11) . .
O10 C40 H40A 110.4 . .
C41 C40 H40A 110.4 . .
O10 C40 H40B 110.4 . .
C41 C40 H40B 110.4 . .
H40A C40 H40B 108.6 . .
C42 C41 C40 113.4(17) . .
C42 C41 H41A 108.9 . .
C40 C41 H41A 108.9 . .
C42 C41 H41B 108.9 . .
C40 C41 H41B 108.9 . .
H41A C41 H41B 107.7 . .
C41 C42 C43 109.2(18) . .
C41 C42 H42A 109.8 . .
C43 C42 H42A 109.8 . .
C41 C42 H42B 109.8 . .
C43 C42 H42B 109.8 . .
H42A C42 H42B 108.3 . .
C44 C43 C42 121(2) . .
C44 C43 H43A 107.2 . .
C42 C43 H43A 107.2 . .
C44 C43 H43B 107.2 . .
C42 C43 H43B 107.2 . .
H43A C43 H43B 106.8 . .
C43 C44 H44A 109.5 . .
C43 C44 H44B 109.5 . .
H44A C44 H44B 109.5 . .
C43 C44 H44C 109.5 . .
H44A C44 H44C 109.5 . .
H44B C44 H44C 109.5 . .
O12 C45 O11 121.9(11) . .
O12 C45 C46 118.5(13) . .
O11 C45 C46 119.5(12) . .
C47 C46 C51 120.5(11) . .
C47 C46 C45 120.3(12) . .
C51 C46 C45 119.2(11) . .
C46 C47 C48 116.1(12) . .
C46 C47 H47 121.9 . .
C48 C47 H47 121.9 . .
C49 C48 O13 116.6(12) . .
C49 C48 C47 123.4(12) . .
O13 C48 C47 119.9(12) . .
O14 C49 C50 124.6(14) . .
O14 C49 C48 117.6(13) . .
C50 C49 C48 117.5(13) . .
C51 C50 C49 122.4(13) . .
C51 C50 O15 123.7(12) . .
C49 C50 O15 113.9(12) . .
C50 C51 C46 120.0(12) . .
C50 C51 H51 120.0 . .
C46 C51 H51 120.0 . .
O13 C52 C53 108.2(11) . .
O13 C52 H52A 110.1 . .
C53 C52 H52A 110.1 . .
O13 C52 H52B 110.1 . .
C53 C52 H52B 110.1 . .
H52A C52 H52B 108.4 . .
C52 C53 C54 115.0(12) . .
C52 C53 H53A 108.5 . .
C54 C53 H53A 108.5 . .
C52 C53 H53B 108.5 . .
C54 C53 H53B 108.5 . .
H53A C53 H53B 107.5 . .
C55 C54 C53 114.5(12) . .
C55 C54 H54A 108.6 . .
C53 C54 H54A 108.6 . .
C55 C54 H54B 108.6 . .
C53 C54 H54B 108.6 . .
H54A C54 H54B 107.6 . .
C54 C55 C56 113.5(13) . .
C54 C55 H55A 108.9 . .
C56 C55 H55A 108.9 . .
C54 C55 H55B 108.9 . .
C56 C55 H55B 108.9 . .
H55A C55 H55B 107.7 . .
C55 C56 H56A 109.5 . .
C55 C56 H56B 109.5 . .
H56A C56 H56B 109.5 . .
C55 C56 H56C 109.5 . .
H56A C56 H56C 109.5 . .
H56B C56 H56C 109.5 . .
O14 C57 C58 106.9(15) . .
O14 C57 H57A 110.4 . .
C58 C57 H57A 110.4 . .
O14 C57 H57B 110.4 . .
C58 C57 H57B 110.4 . .
H57A C57 H57B 108.6 . .
C57 C58 C59 109.9(16) . .
C57 C58 H58A 109.7 . .
C59 C58 H58A 109.7 . .
C57 C58 H58B 109.7 . .
C59 C58 H58B 109.7 . .
H58A C58 H58B 108.2 . .
C60 C59 C58 124(3) . .
C60 C59 H59A 106.4 . .
C58 C59 H59A 106.4 . .
C60 C59 H59B 106.4 . .
C58 C59 H59B 106.4 . .
H59A C59 H59B 106.5 . .
C61 C60 C59 103(3) . .
C61 C60 H60A 111.1 . .
C59 C60 H60A 111.1 . .
C61 C60 H60B 111.1 . .
C59 C60 H60B 111.1 . .
H60A C60 H60B 109.1 . .
C60 C61 H61A 109.5 . .
C60 C61 H61B 109.5 . .
H61A C61 H61B 109.5 . .
C60 C61 H61C 109.5 . .
H61A C61 H61C 109.5 . .
H61B C61 H61C 109.5 . .
O15 C62 C63 108.4(11) . .
O15 C62 H62A 110.0 . .
C63 C62 H62A 110.0 . .
O15 C62 H62B 110.0 . .
C63 C62 H62B 110.0 . .
H62A C62 H62B 108.4 . .
C62 C63 C64 112.7(12) . .
C62 C63 H63A 109.1 . .
C64 C63 H63A 109.1 . .
C62 C63 H63B 109.1 . .
C64 C63 H63B 109.1 . .
H63A C63 H63B 107.8 . .
C63 C64 C65 110.7(13) . .
C63 C64 H64A 109.5 . .
C65 C64 H64A 109.5 . .
C63 C64 H64B 109.5 . .
C65 C64 H64B 109.5 . .
H64A C64 H64B 108.1 . .
C66 C65 C64 112.3(13) . .
C66 C65 H65A 109.1 . .
C64 C65 H65A 109.1 . .
C66 C65 H65B 109.1 . .
C64 C65 H65B 109.1 . .
H65A C65 H65B 107.9 . .
C65 C66 H66A 109.5 . .
C65 C66 H66B 109.5 . .
H66A C66 H66B 109.5 . .
C65 C66 H66C 109.5 . .
H66A C66 H66C 109.5 . .
H66B C66 H66C 109.5 . .
O17 C67 O16 121.3(11) . .
O17 C67 C68 121.8(11) . .
O16 C67 C68 116.9(12) . .
C69 C68 C73 123.2(11) . .
C69 C68 C67 120.7(11) . .
C73 C68 C67 116.1(12) . .
C70 C69 C68 118.5(12) . .
C70 C69 H69 120.8 . .
C68 C69 H69 120.8 . .
C69 C70 O18 123.1(12) . .
C69 C70 C71 120.9(14) . .
O18 C70 C71 115.7(12) . .
O19 C71 C72 118.0(11) . .
O19 C71 C70 121.5(13) . .
C72 C71 C70 120.4(13) . .
O20 C72 C71 117.7(11) . .
O20 C72 C73 121.8(12) . .
C71 C72 C73 120.5(11) . .
C68 C73 C72 116.1(12) . .
C68 C73 H73 122.0 . .
C72 C73 H73 122.0 . .
O18 C74 C75 106.7(11) . .
O18 C74 H74A 110.4 . .
C75 C74 H74A 110.4 . .
O18 C74 H74B 110.4 . .
C75 C74 H74B 110.4 . .
H74A C74 H74B 108.6 . .
C76 C75 C74 115.1(16) . .
C76 C75 H75A 108.5 . .
C74 C75 H75A 108.5 . .
C76 C75 H75B 108.5 . .
C74 C75 H75B 108.5 . .
H75A C75 H75B 107.5 . .
C75 C76 C77 114.2(19) . .
C75 C76 H76A 108.7 . .
C77 C76 H76A 108.7 . .
C75 C76 H76B 108.7 . .
C77 C76 H76B 108.7 . .
H76A C76 H76B 107.6 . .
C78 C77 C76 119(3) . .
C78 C77 H77A 107.5 . .
C76 C77 H77A 107.5 . .
C78 C77 H77B 107.5 . .
C76 C77 H77B 107.5 . .
H77A C77 H77B 107.0 . .
C77 C78 H78A 109.5 . .
C77 C78 H78B 109.5 . .
H78A C78 H78B 109.5 . .
C77 C78 H78C 109.5 . .
H78A C78 H78C 109.5 . .
H78B C78 H78C 109.5 . .
O19 C79 C80 110.1(11) . .
O19 C79 H79A 109.6 . .
C80 C79 H79A 109.6 . .
O19 C79 H79B 109.6 . .
C80 C79 H79B 109.6 . .
H79A C79 H79B 108.2 . .
C81 C80 C79 112.7(14) . .
C81 C80 H80A 109.0 . .
C79 C80 H80A 109.0 . .
C81 C80 H80B 109.0 . .
C79 C80 H80B 109.0 . .
H80A C80 H80B 107.8 . .
C82 C81 C80 115.5(14) . .
C82 C81 H81A 108.4 . .
C80 C81 H81A 108.4 . .
C82 C81 H81B 108.4 . .
C80 C81 H81B 108.4 . .
H81A C81 H81B 107.5 . .
C81 C82 C83 112.0(14) . .
C81 C82 H82A 109.2 . .
C83 C82 H82A 109.2 . .
C81 C82 H82B 109.2 . .
C83 C82 H82B 109.2 . .
H82A C82 H82B 107.9 . .
C82 C83 H83A 109.5 . .
C82 C83 H83B 109.5 . .
H83A C83 H83B 109.5 . .
C82 C83 H83C 109.5 . .
H83A C83 H83C 109.5 . .
H83B C83 H83C 109.5 . .
O20 C84 C85 107.4(10) . .
O20 C84 H84A 110.2 . .
C85 C84 H84A 110.2 . .
O20 C84 H84B 110.2 . .
C85 C84 H84B 110.2 . .
H84A C84 H84B 108.5 . .
C86 C85 C84 111.9(11) . .
C86 C85 H85A 109.2 . .
C84 C85 H85A 109.2 . .
C86 C85 H85B 109.2 . .
C84 C85 H85B 109.2 . .
H85A C85 H85B 107.9 . .
C85 C86 C87 112.4(12) . .
C85 C86 H86A 109.1 . .
C87 C86 H86A 109.1 . .
C85 C86 H86B 109.1 . .
C87 C86 H86B 109.1 . .
H86A C86 H86B 107.9 . .
C88 C87 C86 114.9(13) . .
C88 C87 H87A 108.6 . .
C86 C87 H87A 108.6 . .
C88 C87 H87B 108.6 . .
C86 C87 H87B 108.6 . .
H87A C87 H87B 107.5 . .
C87 C88 H88A 109.5 . .
C87 C88 H88B 109.5 . .
H88A C88 H88B 109.5 . .
C87 C88 H88C 109.5 . .
H88A C88 H88C 109.5 . .
H88B C88 H88C 109.5 . .

loop_
_geom_bond_atom_site_label_1
_geom_bond_atom_site_label_2
_geom_bond_distance
_geom_bond_site_symmetry_2
Ru1 O6 2.003(7) .
Ru1 O1 2.007(8) .
Ru1 O2 2.009(8) 2_766
Ru1 O7 2.028(7) 2_766
Ru1 Ru1 2.281(2) 2_766
Ru1 Cl1 2.554(3) .
Ru2 O12 1.997(8) 2_666
Ru2 O11 1.999(7) .
Ru2 O16 2.000(7) .
Ru2 O17 2.011(7) 2_666
Ru2 Ru2 2.278(2) 2_666
Ru2 Cl1 2.569(3) .
O1 C1 1.271(12) .
O2 C1 1.268(13) .
O2 Ru1 2.009(8) 2_766
O3 C8 1.08(3) .
O3 C4 1.36(2) .
O4 C13 1.354(19) .
O4 C5 1.47(3) .
O5 C18 0.97(3) .
O5 C6 1.49(4) .
O6 C23 1.268(11) .
O7 C23 1.275(13) .
O7 Ru1 2.029(7) 2_766
O8 C26 1.359(14) .
O8 C30 1.437(13) .
O9 C27 1.363(13) .
O9 C35 1.457(17) .
O10 C28 1.378(13) .
O10 C40 1.385(14) .
O11 C45 1.271(14) .
O12 C45 1.269(13) .
O12 Ru2 1.997(8) 2_666
O13 C48 1.395(13) .
O13 C52 1.422(14) .
O14 C49 1.339(14) .
O14 C57 1.421(16) .
O15 C50 1.374(14) .
O15 C62 1.420(13) .
O16 C67 1.288(12) .
O17 C67 1.271(13) .
O17 Ru2 2.011(7) 2_666
O18 C70 1.377(15) .
O18 C74 1.379(14) .
O19 C71 1.363(14) .
O19 C79 1.382(14) .
O20 C72 1.360(13) .
O20 C84 1.410(14) .
C1 C2 1.462(16) .
C2 C3 1.360(18) .
C2 C7 1.370(18) .
C3 C4 1.41(2) .
C3 H3 0.9500 .
C4 C5 1.24(3) .
C5 C6 1.39(3) .
C6 C7 1.38(2) .
C7 H7 0.9500 .
C8 C9 1.49(3) .
C8 H8A 0.9900 .
C8 H8B 0.9900 .
C9 C10 1.49(2) .
C9 H9A 0.9900 .
C9 H9B 0.9900 .
C10 C11 1.52(2) .
C10 H10A 0.9900 .
C10 H10B 0.9900 .
C11 C12 1.40(3) .
C11 H11A 0.9900 .
C11 H11B 0.9900 .
C12 H12A 0.9800 .
C12 H12B 0.9800 .
C12 H12C 0.9800 .
C13 C14 1.18(3) .
C13 H13A 0.9900 .
C13 H13B 0.9900 .
C14 C15 1.43(3) .
C14 H14A 0.9900 .
C14 H14B 0.9900 .
C15 C16 1.54(4) .
C15 H15A 0.9900 .
C15 H15B 0.9900 .
C16 C17 1.18(3) .
C16 H16A 0.9900 .
C16 H16B 0.9900 .
C17 H17A 0.9800 .
C17 H17B 0.9800 .
C17 H17C 0.9800 .
C18 C19 1.96(5) .
C18 H18A 0.9900 .
C18 H18B 0.9900 .
C19 C20 1.81(5) .
C19 H19A 0.9900 .
C19 H19B 0.9900 .
C20 C21 1.58(3) .
C20 H20A 0.9900 .
C20 H20B 0.9900 .
C21 C22 1.44(2) .
C21 H21A 0.9900 .
C21 H21B 0.9900 .
C22 H22A 0.9800 .
C22 H22B 0.9800 .
C22 H22C 0.9800 .
C23 C24 1.474(15) .
C24 C25 1.391(15) .
C24 C29 1.406(14) .
C25 C26 1.359(15) .
C25 H25 0.9500 .
C26 C27 1.400(15) .
C27 C28 1.359(16) .
C28 C29 1.401(16) .
C29 H29 0.9500 .
C30 C31 1.494(17) .
C30 H30A 0.9900 .
C30 H30B 0.9900 .
C31 C32 1.45(2) .
C31 H31A 0.9900 .
C31 H31B 0.9900 .
C32 C33 1.59(2) .
C32 H32A 0.9900 .
C32 H32B 0.9900 .
C33 C34 1.53(2) .
C33 H33A 0.9900 .
C33 H33B 0.9900 .
C34 H34A 0.9800 .
C34 H34B 0.9800 .
C34 H34C 0.9800 .
C35 C36 1.44(2) .
C35 H35A 0.9900 .
C35 H35B 0.9900 .
C36 C37 1.49(2) .
C36 H36A 0.9900 .
C36 H36B 0.9900 .
C37 C38 1.57(2) .
C37 H37A 0.9900 .
C37 H37B 0.9900 .
C38 C39 1.57(2) .
C38 H38A 0.9900 .
C38 H38B 0.9900 .
C39 H39A 0.9800 .
C39 H39B 0.9800 .
C39 H39C 0.9800 .
C40 C41 1.554(17) .
C40 H40A 0.9900 .
C40 H40B 0.9900 .
C41 C42 1.50(2) .
C41 H41A 0.9900 .
C41 H41B 0.9900 .
C42 C43 1.53(2) .
C42 H42A 0.9900 .
C42 H42B 0.9900 .
C43 C44 1.23(2) .
C43 H43A 0.9900 .
C43 H43B 0.9900 .
C44 H44A 0.9800 .
C44 H44B 0.9800 .
C44 H44C 0.9800 .
C45 C46 1.460(16) .
C46 C47 1.393(15) .
C46 C51 1.403(15) .
C47 C48 1.400(16) .
C47 H47 0.9500 .
C48 C49 1.388(17) .
C49 C50 1.356(17) .
C50 C51 1.351(15) .
C51 H51 0.9500 .
C52 C53 1.501(16) .
C52 H52A 0.9900 .
C52 H52B 0.9900 .
C53 C54 1.527(17) .
C53 H53A 0.9900 .
C53 H53B 0.9900 .
C54 C55 1.476(16) .
C54 H54A 0.9900 .
C54 H54B 0.9900 .
C55 C56 1.490(18) .
C55 H55A 0.9900 .
C55 H55B 0.9900 .
C56 H56A 0.9800 .
C56 H56B 0.9800 .
C56 H56C 0.9800 .
C57 C58 1.56(2) .
C57 H57A 0.9900 .
C57 H57B 0.9900 .
C58 C59 1.63(3) .
C58 H58A 0.9900 .
C58 H58B 0.9900 .
C59 C60 1.48(3) .
C59 H59A 0.9900 .
C59 H59B 0.9900 .
C60 C61 1.42(4) .
C60 H60A 0.9900 .
C60 H60B 0.9900 .
C61 H61A 0.9800 .
C61 H61B 0.9800 .
C61 H61C 0.9800 .
C62 C63 1.493(16) .
C62 H62A 0.9900 .
C62 H62B 0.9900 .
C63 C64 1.501(19) .
C63 H63A 0.9900 .
C63 H63B 0.9900 .
C64 C65 1.554(17) .
C64 H64A 0.9900 .
C64 H64B 0.9900 .
C65 C66 1.549(19) .
C65 H65A 0.9900 .
C65 H65B 0.9900 .
C66 H66A 0.9800 .
C66 H66B 0.9800 .
C66 H66C 0.9800 .
C67 C68 1.480(15) .
C68 C69 1.373(16) .
C68 C73 1.401(15) .
C69 C70 1.372(15) .
C69 H69 0.9500 .
C70 C71 1.382(16) .
C71 C72 1.371(17) .
C72 C73 1.426(15) .
C73 H73 0.9500 .
C74 C75 1.518(19) .
C74 H74A 0.9900 .
C74 H74B 0.9900 .
C75 C76 1.48(2) .
C75 H75A 0.9900 .
C75 H75B 0.9900 .
C76 C77 1.54(2) .
C76 H76A 0.9900 .
C76 H76B 0.9900 .
C77 C78 1.26(3) .
C77 H77A 0.9900 .
C77 H77B 0.9900 .
C78 H78A 0.9800 .
C78 H78B 0.9800 .
C78 H78C 0.9800 .
C79 C80 1.522(16) .
C79 H79A 0.9900 .
C79 H79B 0.9900 .
C80 C81 1.48(2) .
C80 H80A 0.9900 .
C80 H80B 0.9900 .
C81 C82 1.46(2) .
C81 H81A 0.9900 .
C81 H81B 0.9900 .
C82 C83 1.550(19) .
C82 H82A 0.9900 .
C82 H82B 0.9900 .
C83 H83A 0.9800 .
C83 H83B 0.9800 .
C83 H83C 0.9800 .
C84 C85 1.501(14) .
C84 H84A 0.9900 .
C84 H84B 0.9900 .
C85 C86 1.487(17) .
C85 H85A 0.9900 .
C85 H85B 0.9900 .
C86 C87 1.512(16) .
C86 H86A 0.9900 .
C86 H86B 0.9900 .
C87 C88 1.498(19) .
C87 H87A 0.9900 .
C87 H87B 0.9900 .
C88 H88A 0.9800 .
C88 H88B 0.9800 .
C88 H88C 0.9800 .
